data_7047903
loop_
_publ_author_name
'Figueira, Cl\'audia A.'
'Lopes, Patr\'icia S.'
'Gomes, Clara S. B.'
'Gomes, Joselaine C. S.'
'Lemos, Francisco'
'Gomes, Pedro T.'

_publ_section_title
;
 New phenyl--nickel complexes of bulky 2-iminopyrrolyl chelates:
 synthesis, characterisation and application as aluminium-free catalysts
 for the production of hyperbranched polyethylene
;
_journal_name_full 'Dalton Transactions'
_journal_paper_doi 10.1039/C8DT02824A
_journal_year 2018
_chemical_formula_moiety 'C47 H45 N2 Ni P'
_chemical_formula_sum 'C47 H45 N2 Ni P'
_chemical_formula_weight 727.53
_space_group_crystal_system monoclinic
_space_group_IT_number 14
_space_group_name_Hall '-P 2ybc'
_space_group_name_H-M_alt 'P 1 21/c 1'
_symmetry_cell_setting monoclinic
_symmetry_Int_Tables_number 14
_symmetry_space_group_name_Hall '-P 2ybc'
_symmetry_space_group_name_H-M 'P 1 21/c 1'
_atom_sites_solution_hydrogens geom
_audit_creation_method SHELXL-2014
_audit_update_record
;
2018-09-05 deposited with the CCDC.
2018-09-06 downloaded from the CCDC.
;
_cell_angle_alpha 90
_cell_angle_beta 93.967(3)
_cell_angle_gamma 90
_cell_formula_units_Z 4
_cell_length_a 11.4768(8)
_cell_length_b 14.1372(11)
_cell_length_c 23.4360(16)
_cell_measurement_reflns_used 9956
_cell_measurement_temperature 150(2)
_cell_measurement_theta_max 25.37
_cell_measurement_theta_min 2.29
_cell_volume 3793.4(5)
_computing_cell_refinement 'Bruker SAINT'
_computing_data_collection 'Bruker APEX2'
_computing_data_reduction 'Bruker SAINT'
_computing_molecular_graphics ORTEP
_computing_publication_material enCIFer
_computing_structure_refinement 'SHELXL-2014 (Sheldrick, 2014)'
_computing_structure_solution 'SHELXS-97 (Sheldrick, 2008)'
_diffrn_ambient_temperature 150(2)
_diffrn_measured_fraction_theta_full 0.999
_diffrn_measured_fraction_theta_max 0.997
_diffrn_measurement_device_type 'Bruker APEX-II CCD'
_diffrn_measurement_method '\f and \w scans'
_diffrn_radiation_probe x-ray
_diffrn_radiation_type MoK\a
_diffrn_radiation_wavelength 0.71073
_diffrn_reflns_av_R_equivalents 0.0621
_diffrn_reflns_av_unetI/netI 0.0347
_diffrn_reflns_Laue_measured_fraction_full 0.999
_diffrn_reflns_Laue_measured_fraction_max 0.997
_diffrn_reflns_limit_h_max 14
_diffrn_reflns_limit_h_min -13
_diffrn_reflns_limit_k_max 17
_diffrn_reflns_limit_k_min -17
_diffrn_reflns_limit_l_max 28
_diffrn_reflns_limit_l_min -28
_diffrn_reflns_number 97172
_diffrn_reflns_point_group_measured_fraction_full 0.999
_diffrn_reflns_point_group_measured_fraction_max 0.997
_diffrn_reflns_theta_full 25.242
_diffrn_reflns_theta_max 25.726
_diffrn_reflns_theta_min 1.742
_diffrn_source 'sealed tube'
_exptl_absorpt_coefficient_mu 0.589
_exptl_absorpt_correction_T_max 0.863
_exptl_absorpt_correction_T_min 0.809
_exptl_absorpt_correction_type multi-scan
_exptl_absorpt_process_details 'SADABS (Sheldrick, 1996)'
_exptl_crystal_colour Orange
_exptl_crystal_density_diffrn 1.274
_exptl_crystal_description Block
_exptl_crystal_F_000 1536
_exptl_crystal_size_max 0.400
_exptl_crystal_size_mid 0.300
_exptl_crystal_size_min 0.250
_refine_diff_density_max 0.314
_refine_diff_density_min -0.387
_refine_diff_density_rms 0.051
_refine_ls_extinction_method none
_refine_ls_goodness_of_fit_ref 1.026
_refine_ls_hydrogen_treatment constr
_refine_ls_matrix_type full
_refine_ls_number_parameters 464
_refine_ls_number_reflns 7211
_refine_ls_number_restraints 0
_refine_ls_restrained_S_all 1.026
_refine_ls_R_factor_all 0.0524
_refine_ls_R_factor_gt 0.0313
_refine_ls_shift/su_max 0.000
_refine_ls_shift/su_mean 0.000
_refine_ls_structure_factor_coef Fsqd
_refine_ls_weighting_details 'w=1/[\s^2^(Fo^2^)+(0.0290P)^2^+1.8692P] where P=(Fo^2^+2Fc^2^)/3'
_refine_ls_weighting_scheme calc
_refine_ls_wR_factor_gt 0.0671
_refine_ls_wR_factor_ref 0.0725
_reflns_Friedel_coverage 0.000
_reflns_number_gt 5551
_reflns_number_total 7232
_reflns_threshold_expression 'I > 2\s(I)'
_cod_data_source_file c8dt02824a2.cif
_cod_data_source_block 2
_cod_original_sg_symbol_H-M 'P 21/c'
_cod_database_code 7047903
_shelx_space_group_comment
;
The symmetry employed for this shelxl refinement is uniquely defined
by the following loop, which should always be used as a source of
symmetry information in preference to the above space-group names.
They are only intended as comments.
;
_shelx_estimated_absorpt_t_min 0.809
_shelx_estimated_absorpt_t_max 0.863
_shelxl_version_number 2014-3

loop_
_space_group_symop_operation_xyz
'x, y, z'
'-x, y+1/2, -z+1/2'
'-x, -y, -z'
'x, -y-1/2, z-1/2'

loop_
_atom_site_label
_atom_site_type_symbol
_atom_site_fract_x
_atom_site_fract_y
_atom_site_fract_z
_atom_site_U_iso_or_equiv
_atom_site_adp_type
_atom_site_occupancy
_atom_site_site_symmetry_order
_atom_site_calc_flag
_atom_site_refinement_flags_posn
_atom_site_refinement_flags_adp
Ni1 Ni 0.45350(2) 0.24480(2) 0.37385(2) 0.01479(7) Uani 1 1 d . .
P1 P 0.27452(4) 0.19786(3) 0.36758(2) 0.01587(11) Uani 1 1 d . .
N1 N 0.46231(12) 0.32155(10) 0.44217(6) 0.0164(3) Uani 1 1 d . .
N2 N 0.62162(12) 0.22566(10) 0.39552(6) 0.0167(3) Uani 1 1 d . .
C2 C 0.55693(15) 0.29395(13) 0.47799(7) 0.0188(4) Uani 1 1 d . .
C3 C 0.55258(17) 0.33741(14) 0.53136(8) 0.0244(4) Uani 1 1 d . .
H3 H 0.6063 0.3296 0.5637 0.029 Uiso 1 1 calc R U
C4 C 0.45389(17) 0.39434(14) 0.52756(8) 0.0247(4) Uani 1 1 d . .
H4 H 0.4268 0.4329 0.5571 0.030 Uiso 1 1 calc R U
C5 C 0.40137(15) 0.38446(13) 0.47191(7) 0.0182(4) Uani 1 1 d . .
C6 C 0.64275(15) 0.24404(13) 0.44998(7) 0.0184(4) Uani 1 1 d . .
H6 H 0.7135 0.2244 0.4700 0.022 Uiso 1 1 calc R U
C7 C 0.30612(15) 0.44100(13) 0.44501(8) 0.0195(4) Uani 1 1 d . .
C8 C 0.21650(17) 0.47569(14) 0.47636(9) 0.0294(5) Uani 1 1 d . .
H8 H 0.2146 0.4600 0.5157 0.035 Uiso 1 1 calc R U
C9 C 0.13009(19) 0.53300(16) 0.45039(11) 0.0400(6) Uani 1 1 d . .
H9 H 0.0686 0.5554 0.4719 0.048 Uiso 1 1 calc R U
C10 C 0.13285(19) 0.55773(16) 0.39337(10) 0.0386(6) Uani 1 1 d . .
H10 H 0.0738 0.5974 0.3759 0.046 Uiso 1 1 calc R U
C11 C 0.22142(19) 0.52465(15) 0.36201(9) 0.0326(5) Uani 1 1 d . .
H11 H 0.2238 0.5418 0.3229 0.039 Uiso 1 1 calc R U
C12 C 0.30704(17) 0.46642(13) 0.38749(8) 0.0233(4) Uani 1 1 d . .
H12 H 0.3674 0.4434 0.3654 0.028 Uiso 1 1 calc R U
C13 C 0.71159(15) 0.18806(13) 0.36276(7) 0.0170(4) Uani 1 1 d . .
C14 C 0.75636(15) 0.09675(13) 0.37184(8) 0.0195(4) Uani 1 1 d . .
C15 C 0.83859(16) 0.06406(15) 0.33531(8) 0.0259(5) Uani 1 1 d . .
H15 H 0.8710 0.0027 0.3411 0.031 Uiso 1 1 calc R U
C16 C 0.87373(16) 0.11876(15) 0.29110(8) 0.0275(5) Uani 1 1 d . .
H16 H 0.9282 0.0945 0.2661 0.033 Uiso 1 1 calc R U
C17 C 0.82968(16) 0.20903(15) 0.28309(8) 0.0259(5) Uani 1 1 d . .
H17 H 0.8551 0.2466 0.2527 0.031 Uiso 1 1 calc R U
C18 C 0.74898(15) 0.24596(13) 0.31852(8) 0.0207(4) Uani 1 1 d . .
C19 C 0.72251(17) 0.03168(13) 0.41971(8) 0.0248(4) Uani 1 1 d . .
H19 H 0.6578 0.0626 0.4393 0.030 Uiso 1 1 calc R U
C20 C 0.70355(17) 0.34669(14) 0.31129(8) 0.0268(5) Uani 1 1 d . .
H20 H 0.6189 0.3458 0.3190 0.032 Uiso 1 1 calc R U
C21 C 0.67845(18) -0.06405(14) 0.39704(10) 0.0338(5) Uani 1 1 d . .
H21A H 0.6133 -0.0543 0.3684 0.051 Uiso 1 1 calc R U
H21B H 0.6519 -0.1019 0.4287 0.051 Uiso 1 1 calc R U
H21C H 0.7418 -0.0973 0.3795 0.051 Uiso 1 1 calc R U
C22 C 0.82573(19) 0.01809(15) 0.46400(9) 0.0331(5) Uani 1 1 d . .
H22A H 0.8904 -0.0123 0.4458 0.050 Uiso 1 1 calc R U
H22B H 0.8016 -0.0219 0.4952 0.050 Uiso 1 1 calc R U
H22C H 0.8512 0.0798 0.4793 0.050 Uiso 1 1 calc R U
C23 C 0.7653(2) 0.41357(16) 0.35484(10) 0.0412(6) Uani 1 1 d . .
H23A H 0.7549 0.3906 0.3936 0.062 Uiso 1 1 calc R U
H23B H 0.7319 0.4771 0.3502 0.062 Uiso 1 1 calc R U
H23C H 0.8488 0.4158 0.3486 0.062 Uiso 1 1 calc R U
C24 C 0.7122(2) 0.38478(17) 0.25077(10) 0.0421(6) Uani 1 1 d . .
H24A H 0.7945 0.3955 0.2439 0.063 Uiso 1 1 calc R U
H24B H 0.6693 0.4446 0.2465 0.063 Uiso 1 1 calc R U
H24C H 0.6785 0.3387 0.2231 0.063 Uiso 1 1 calc R U
C25 C 0.46227(15) 0.19021(13) 0.30006(7) 0.0175(4) Uani 1 1 d . .
C26 C 0.49983(16) 0.09981(14) 0.28733(8) 0.0223(4) Uani 1 1 d . .
H26 H 0.5134 0.0553 0.3174 0.027 Uiso 1 1 calc R U
C27 C 0.51810(18) 0.07271(15) 0.23177(8) 0.0312(5) Uani 1 1 d . .
H27 H 0.5441 0.0104 0.2243 0.037 Uiso 1 1 calc R U
C28 C 0.49854(19) 0.13595(17) 0.18754(9) 0.0363(5) Uani 1 1 d . .
H28 H 0.5113 0.1175 0.1495 0.044 Uiso 1 1 calc R U
C29 C 0.46038(18) 0.22620(16) 0.19861(8) 0.0323(5) Uani 1 1 d . .
H29 H 0.4470 0.2701 0.1681 0.039 Uiso 1 1 calc R U
C30 C 0.44140(16) 0.25308(14) 0.25428(8) 0.0237(4) Uani 1 1 d . .
H30 H 0.4138 0.3150 0.2614 0.028 Uiso 1 1 calc R U
C31 C 0.26808(16) 0.06966(13) 0.37926(7) 0.0180(4) Uani 1 1 d . .
C32 C 0.16250(17) 0.02142(14) 0.37048(8) 0.0257(4) Uani 1 1 d . .
H32 H 0.0947 0.0542 0.3558 0.031 Uiso 1 1 calc R U
C33 C 0.15589(19) -0.07382(14) 0.38295(9) 0.0316(5) Uani 1 1 d . .
H33 H 0.0837 -0.1062 0.3763 0.038 Uiso 1 1 calc R U
C34 C 0.2529(2) -0.12234(15) 0.40489(9) 0.0333(5) Uani 1 1 d . .
H34 H 0.2480 -0.1881 0.4128 0.040 Uiso 1 1 calc R U
C35 C 0.35694(19) -0.07501(15) 0.41530(9) 0.0326(5) Uani 1 1 d . .
H35 H 0.4236 -0.1080 0.4312 0.039 Uiso 1 1 calc R U
C36 C 0.36513(17) 0.02075(14) 0.40267(8) 0.0246(4) Uani 1 1 d . .
H36 H 0.4373 0.0529 0.4101 0.029 Uiso 1 1 calc R U
C37 C 0.19119(15) 0.21804(13) 0.29957(7) 0.0177(4) Uani 1 1 d . .
C38 C 0.18846(16) 0.15082(14) 0.25627(8) 0.0220(4) Uani 1 1 d . .
H38 H 0.2218 0.0901 0.2636 0.026 Uiso 1 1 calc R U
C39 C 0.13748(17) 0.17170(15) 0.20248(8) 0.0270(5) Uani 1 1 d . .
H39 H 0.1363 0.1255 0.1730 0.032 Uiso 1 1 calc R U
C40 C 0.08838(17) 0.25935(15) 0.19150(8) 0.0294(5) Uani 1 1 d . .
H40 H 0.0531 0.2734 0.1546 0.035 Uiso 1 1 calc R U
C41 C 0.09056(17) 0.32677(15) 0.23425(8) 0.0276(5) Uani 1 1 d . .
H41 H 0.0562 0.3870 0.2267 0.033 Uiso 1 1 calc R U
C42 C 0.14259(15) 0.30695(13) 0.28793(8) 0.0215(4) Uani 1 1 d . .
H42 H 0.1452 0.3540 0.3169 0.026 Uiso 1 1 calc R U
C43 C 0.17749(15) 0.23212(12) 0.42308(8) 0.0179(4) Uani 1 1 d . .
C44 C 0.22333(17) 0.22718(13) 0.47953(8) 0.0209(4) Uani 1 1 d . .
H44 H 0.3035 0.2123 0.4875 0.025 Uiso 1 1 calc R U
C45 C 0.15319(18) 0.24379(13) 0.52434(8) 0.0273(5) Uani 1 1 d . .
H45 H 0.1855 0.2405 0.5627 0.033 Uiso 1 1 calc R U
C46 C 0.03661(19) 0.26501(14) 0.51317(9) 0.0314(5) Uani 1 1 d . .
H46 H -0.0115 0.2765 0.5438 0.038 Uiso 1 1 calc R U
C47 C -0.01018(18) 0.26952(15) 0.45740(9) 0.0311(5) Uani 1 1 d . .
H47 H -0.0906 0.2840 0.4499 0.037 Uiso 1 1 calc R U
C48 C 0.05899(16) 0.25310(14) 0.41229(8) 0.0248(4) Uani 1 1 d . .
H48 H 0.0259 0.2561 0.3740 0.030 Uiso 1 1 calc R U

loop_
_atom_site_aniso_label
_atom_site_aniso_U_11
_atom_site_aniso_U_22
_atom_site_aniso_U_33
_atom_site_aniso_U_23
_atom_site_aniso_U_13
_atom_site_aniso_U_12
Ni1 0.01261(12) 0.01790(13) 0.01391(12) -0.00162(10) 0.00135(8) 0.00068(10)
P1 0.0135(2) 0.0181(3) 0.0160(2) -0.00119(19) 0.00076(18) 0.0005(2)
N1 0.0149(8) 0.0176(8) 0.0168(8) -0.0013(6) 0.0012(6) 0.0010(6)
N2 0.0140(7) 0.0178(8) 0.0184(8) 0.0011(6) 0.0018(6) 0.0008(6)
C2 0.0189(10) 0.0190(10) 0.0181(9) -0.0005(8) -0.0006(8) 0.0011(8)
C3 0.0286(11) 0.0286(11) 0.0153(9) -0.0009(8) -0.0037(8) 0.0051(9)
C4 0.0312(11) 0.0245(11) 0.0185(10) -0.0054(8) 0.0025(8) 0.0068(9)
C5 0.0201(10) 0.0161(10) 0.0186(9) -0.0026(8) 0.0039(8) -0.0001(8)
C6 0.0143(9) 0.0196(10) 0.0208(9) 0.0027(8) -0.0013(7) 0.0007(8)
C7 0.0190(10) 0.0145(9) 0.0251(10) -0.0027(8) 0.0015(8) -0.0007(8)
C8 0.0298(12) 0.0243(11) 0.0349(12) -0.0006(9) 0.0085(9) 0.0065(9)
C9 0.0305(12) 0.0310(13) 0.0597(16) 0.0000(11) 0.0132(11) 0.0142(10)
C10 0.0298(12) 0.0300(13) 0.0547(15) 0.0043(11) -0.0067(11) 0.0119(10)
C11 0.0378(13) 0.0271(12) 0.0315(12) 0.0018(9) -0.0083(10) 0.0025(10)
C12 0.0235(10) 0.0203(10) 0.0260(11) -0.0035(8) -0.0002(8) 0.0015(9)
C13 0.0104(9) 0.0233(10) 0.0172(9) -0.0032(8) 0.0003(7) -0.0017(8)
C14 0.0148(9) 0.0220(10) 0.0217(10) -0.0024(8) 0.0004(8) 0.0017(8)
C15 0.0183(10) 0.0299(12) 0.0297(11) -0.0062(9) 0.0017(9) 0.0041(9)
C16 0.0153(10) 0.0429(13) 0.0249(11) -0.0075(10) 0.0058(8) 0.0020(9)
C17 0.0179(10) 0.0398(13) 0.0205(10) 0.0022(9) 0.0045(8) -0.0064(9)
C18 0.0140(9) 0.0267(11) 0.0212(9) 0.0004(8) 0.0000(7) -0.0049(8)
C19 0.0229(10) 0.0214(11) 0.0310(11) 0.0030(9) 0.0085(9) 0.0061(9)
C20 0.0217(10) 0.0282(11) 0.0309(11) 0.0096(9) 0.0042(9) -0.0030(9)
C21 0.0301(12) 0.0245(12) 0.0463(13) 0.0047(10) -0.0007(10) 0.0037(9)
C22 0.0417(13) 0.0279(12) 0.0288(11) 0.0038(9) -0.0026(10) 0.0018(10)
C23 0.0424(14) 0.0275(12) 0.0534(15) 0.0027(11) 0.0015(12) -0.0066(11)
C24 0.0374(13) 0.0447(15) 0.0451(14) 0.0223(12) 0.0081(11) -0.0018(11)
C25 0.0110(9) 0.0250(11) 0.0167(9) -0.0005(8) 0.0027(7) -0.0035(8)
C26 0.0209(10) 0.0256(11) 0.0206(10) -0.0013(8) 0.0027(8) 0.0000(9)
C27 0.0351(12) 0.0330(12) 0.0265(11) -0.0099(9) 0.0088(9) -0.0007(10)
C28 0.0390(13) 0.0530(15) 0.0180(11) -0.0077(10) 0.0092(9) -0.0039(12)
C29 0.0330(12) 0.0459(14) 0.0181(10) 0.0086(9) 0.0025(9) -0.0036(10)
C30 0.0205(10) 0.0268(11) 0.0238(10) 0.0002(9) 0.0022(8) -0.0014(9)
C31 0.0207(10) 0.0200(10) 0.0136(9) -0.0020(7) 0.0040(8) 0.0015(8)
C32 0.0242(11) 0.0267(11) 0.0255(10) 0.0001(9) -0.0038(8) -0.0017(9)
C33 0.0375(12) 0.0254(11) 0.0312(12) -0.0002(9) -0.0028(10) -0.0114(10)
C34 0.0470(14) 0.0193(11) 0.0346(12) 0.0059(9) 0.0109(10) 0.0018(10)
C35 0.0322(12) 0.0313(12) 0.0353(12) 0.0117(10) 0.0100(10) 0.0132(10)
C36 0.0199(10) 0.0279(11) 0.0266(10) 0.0052(9) 0.0067(8) 0.0035(9)
C37 0.0117(9) 0.0235(10) 0.0177(9) 0.0014(8) 0.0002(7) -0.0024(8)
C38 0.0174(10) 0.0254(11) 0.0229(10) -0.0005(8) -0.0003(8) 0.0036(8)
C39 0.0237(11) 0.0357(12) 0.0213(10) -0.0061(9) -0.0013(8) 0.0023(9)
C40 0.0259(11) 0.0415(13) 0.0204(10) 0.0068(10) -0.0014(8) 0.0047(10)
C41 0.0246(11) 0.0268(11) 0.0315(11) 0.0096(9) 0.0019(9) 0.0030(9)
C42 0.0187(10) 0.0209(10) 0.0249(10) 0.0005(8) 0.0013(8) -0.0022(8)
C43 0.0186(9) 0.0138(10) 0.0218(9) -0.0001(7) 0.0060(8) -0.0010(7)
C44 0.0221(10) 0.0180(10) 0.0231(10) 0.0034(8) 0.0047(8) 0.0021(8)
C45 0.0384(12) 0.0219(11) 0.0227(10) 0.0045(9) 0.0096(9) 0.0061(9)
C46 0.0360(12) 0.0278(12) 0.0328(12) 0.0029(9) 0.0198(10) 0.0084(10)
C47 0.0191(10) 0.0338(13) 0.0416(13) 0.0000(10) 0.0115(9) 0.0034(9)
C48 0.0199(10) 0.0282(11) 0.0264(10) -0.0021(9) 0.0029(8) -0.0012(9)

loop_
_atom_type_symbol
_atom_type_description
_atom_type_scat_dispersion_real
_atom_type_scat_dispersion_imag
_atom_type_scat_source
C C 0.0033 0.0016 'International Tables Vol C Tables 4.2.6.8 and 6.1.1.4'
H H 0.0000 0.0000 'International Tables Vol C Tables 4.2.6.8 and 6.1.1.4'
N N 0.0061 0.0033 'International Tables Vol C Tables 4.2.6.8 and 6.1.1.4'
P P 0.1023 0.0942 'International Tables Vol C Tables 4.2.6.8 and 6.1.1.4'
Ni Ni 0.3393 1.1124 'International Tables Vol C Tables 4.2.6.8 and 6.1.1.4'

loop_
_geom_angle_atom_site_label_1
_geom_angle_atom_site_label_2
_geom_angle_atom_site_label_3
_geom_angle
C25 Ni1 N1 168.09(7)
C25 Ni1 N2 93.77(7)
N1 Ni1 N2 82.53(6)
C25 Ni1 P1 85.59(5)
N1 Ni1 P1 102.99(4)
N2 Ni1 P1 152.06(5)
C37 P1 C43 105.72(8)
C37 P1 C31 105.12(8)
C43 P1 C31 97.02(8)
C37 P1 Ni1 116.84(6)
C43 P1 Ni1 119.53(6)
C31 P1 Ni1 110.01(6)
C5 N1 C2 106.56(14)
C5 N1 Ni1 142.81(12)
C2 N1 Ni1 109.80(11)
C6 N2 C13 120.34(14)
C6 N2 Ni1 109.55(11)
C13 N2 Ni1 129.78(11)
N1 C2 C3 110.13(16)
N1 C2 C6 113.80(15)
C3 C2 C6 134.91(17)
C4 C3 C2 106.09(16)
C4 C3 H3 127.0
C2 C3 H3 127.0
C3 C4 C5 107.32(16)
C3 C4 H4 126.3
C5 C4 H4 126.3
N1 C5 C4 109.83(16)
N1 C5 C7 122.33(15)
C4 C5 C7 127.30(16)
N2 C6 C2 117.71(16)
N2 C6 H6 121.1
C2 C6 H6 121.1
C8 C7 C12 118.27(17)
C8 C7 C5 121.48(17)
C12 C7 C5 120.13(16)
C9 C8 C7 120.3(2)
C9 C8 H8 119.8
C7 C8 H8 119.8
C10 C9 C8 120.5(2)
C10 C9 H9 119.8
C8 C9 H9 119.8
C11 C10 C9 119.8(2)
C11 C10 H10 120.1
C9 C10 H10 120.1
C10 C11 C12 120.0(2)
C10 C11 H11 120.0
C12 C11 H11 120.0
C11 C12 C7 121.12(18)
C11 C12 H12 119.4
C7 C12 H12 119.4
C14 C13 C18 121.30(16)
C14 C13 N2 122.12(16)
C18 C13 N2 116.50(16)
C15 C14 C13 117.94(17)
C15 C14 C19 118.02(17)
C13 C14 C19 124.03(16)
C16 C15 C14 121.45(19)
C16 C15 H15 119.3
C14 C15 H15 119.3
C15 C16 C17 119.90(18)
C15 C16 H16 120.1
C17 C16 H16 120.1
C16 C17 C18 121.30(18)
C16 C17 H17 119.3
C18 C17 H17 119.3
C17 C18 C13 118.09(18)
C17 C18 C20 121.54(17)
C13 C18 C20 120.35(16)
C14 C19 C21 111.99(16)
C14 C19 C22 110.51(16)
C21 C19 C22 110.28(16)
C14 C19 H19 108.0
C21 C19 H19 108.0
C22 C19 H19 108.0
C18 C20 C24 112.92(17)
C18 C20 C23 111.40(16)
C24 C20 C23 110.17(18)
C18 C20 H20 107.4
C24 C20 H20 107.4
C23 C20 H20 107.4
C19 C21 H21A 109.5
C19 C21 H21B 109.5
H21A C21 H21B 109.5
C19 C21 H21C 109.5
H21A C21 H21C 109.5
H21B C21 H21C 109.5
C19 C22 H22A 109.5
C19 C22 H22B 109.5
H22A C22 H22B 109.5
C19 C22 H22C 109.5
H22A C22 H22C 109.5
H22B C22 H22C 109.5
C20 C23 H23A 109.5
C20 C23 H23B 109.5
H23A C23 H23B 109.5
C20 C23 H23C 109.5
H23A C23 H23C 109.5
H23B C23 H23C 109.5
C20 C24 H24A 109.5
C20 C24 H24B 109.5
H24A C24 H24B 109.5
C20 C24 H24C 109.5
H24A C24 H24C 109.5
H24B C24 H24C 109.5
C26 C25 C30 117.31(17)
C26 C25 Ni1 127.27(14)
C30 C25 Ni1 114.94(14)
C27 C26 C25 121.70(18)
C27 C26 H26 119.1
C25 C26 H26 119.1
C28 C27 C26 120.0(2)
C28 C27 H27 120.0
C26 C27 H27 120.0
C27 C28 C29 119.80(19)
C27 C28 H28 120.1
C29 C28 H28 120.1
C28 C29 C30 120.10(19)
C28 C29 H29 119.9
C30 C29 H29 119.9
C29 C30 C25 121.04(19)
C29 C30 H30 119.5
C25 C30 H30 119.5
C36 C31 C32 118.65(17)
C36 C31 P1 120.69(14)
C32 C31 P1 120.33(14)
C33 C32 C31 120.39(19)
C33 C32 H32 119.8
C31 C32 H32 119.8
C34 C33 C32 120.7(2)
C34 C33 H33 119.7
C32 C33 H33 119.7
C35 C34 C33 119.57(19)
C35 C34 H34 120.2
C33 C34 H34 120.2
C34 C35 C36 120.42(19)
C34 C35 H35 119.8
C36 C35 H35 119.8
C35 C36 C31 120.25(19)
C35 C36 H36 119.9
C31 C36 H36 119.9
C38 C37 C42 119.02(16)
C38 C37 P1 121.03(14)
C42 C37 P1 119.38(14)
C39 C38 C37 120.41(18)
C39 C38 H38 119.8
C37 C38 H38 119.8
C40 C39 C38 120.22(18)
C40 C39 H39 119.9
C38 C39 H39 119.9
C39 C40 C41 119.88(18)
C39 C40 H40 120.1
C41 C40 H40 120.1
C40 C41 C42 120.31(19)
C40 C41 H41 119.8
C42 C41 H41 119.8
C41 C42 C37 120.14(18)
C41 C42 H42 119.9
C37 C42 H42 119.9
C44 C43 C48 118.80(17)
C44 C43 P1 116.92(13)
C48 C43 P1 123.94(14)
C45 C44 C43 120.70(18)
C45 C44 H44 119.7
C43 C44 H44 119.7
C46 C45 C44 119.99(19)
C46 C45 H45 120.0
C44 C45 H45 120.0
C45 C46 C47 119.93(18)
C45 C46 H46 120.0
C47 C46 H46 120.0
C46 C47 C48 120.61(19)
C46 C47 H47 119.7
C48 C47 H47 119.7
C47 C48 C43 119.97(18)
C47 C48 H48 120.0
C43 C48 H48 120.0

loop_
_geom_bond_atom_site_label_1
_geom_bond_atom_site_label_2
_geom_bond_distance
Ni1 C25 1.9029(17)
Ni1 N1 1.9310(14)
Ni1 N2 1.9795(14)
Ni1 P1 2.1540(5)
P1 C37 1.8235(18)
P1 C43 1.8350(18)
P1 C31 1.8352(19)
N1 C5 1.354(2)
N1 C2 1.382(2)
N2 C6 1.309(2)
N2 C13 1.431(2)
C2 C3 1.398(2)
C2 C6 1.410(3)
C3 C4 1.387(3)
C3 H3 0.9500
C4 C5 1.405(2)
C4 H4 0.9500
C5 C7 1.462(3)
C6 H6 0.9500
C7 C8 1.394(3)
C7 C12 1.396(3)
C8 C9 1.388(3)
C8 H8 0.9500
C9 C10 1.384(3)
C9 H9 0.9500
C10 C11 1.377(3)
C10 H10 0.9500
C11 C12 1.385(3)
C11 H11 0.9500
C12 H12 0.9500
C13 C14 1.400(3)
C13 C18 1.411(3)
C14 C15 1.396(3)
C14 C19 1.522(3)
C15 C16 1.376(3)
C15 H15 0.9500
C16 C17 1.381(3)
C16 H16 0.9500
C17 C18 1.388(3)
C17 H17 0.9500
C18 C20 1.522(3)
C19 C21 1.527(3)
C19 C22 1.532(3)
C19 H19 1.0000
C20 C24 1.527(3)
C20 C23 1.529(3)
C20 H20 1.0000
C21 H21A 0.9800
C21 H21B 0.9800
C21 H21C 0.9800
C22 H22A 0.9800
C22 H22B 0.9800
C22 H22C 0.9800
C23 H23A 0.9800
C23 H23B 0.9800
C23 H23C 0.9800
C24 H24A 0.9800
C24 H24B 0.9800
C24 H24C 0.9800
C25 C26 1.388(3)
C25 C30 1.401(3)
C26 C27 1.387(3)
C26 H26 0.9500
C27 C28 1.375(3)
C27 H27 0.9500
C28 C29 1.379(3)
C28 H28 0.9500
C29 C30 1.390(3)
C29 H29 0.9500
C30 H30 0.9500
C31 C36 1.391(3)
C31 C32 1.393(3)
C32 C33 1.381(3)
C32 H32 0.9500
C33 C34 1.376(3)
C33 H33 0.9500
C34 C35 1.376(3)
C34 H34 0.9500
C35 C36 1.390(3)
C35 H35 0.9500
C36 H36 0.9500
C37 C38 1.389(3)
C37 C42 1.395(3)
C38 C39 1.384(3)
C38 H38 0.9500
C39 C40 1.378(3)
C39 H39 0.9500
C40 C41 1.382(3)
C40 H40 0.9500
C41 C42 1.383(3)
C41 H41 0.9500
C42 H42 0.9500
C43 C44 1.391(3)
C43 C48 1.398(3)
C44 C45 1.387(3)
C44 H44 0.9500
C45 C46 1.379(3)
C45 H45 0.9500
C46 C47 1.380(3)
C46 H46 0.9500
C47 C48 1.385(3)
C47 H47 0.9500
C48 H48 0.9500

loop_
_geom_torsion_atom_site_label_1
_geom_torsion_atom_site_label_2
_geom_torsion_atom_site_label_3
_geom_torsion_atom_site_label_4
_geom_torsion
C5 N1 C2 C3 2.2(2)
Ni1 N1 C2 C3 -169.82(13)
C5 N1 C2 C6 -167.31(15)
Ni1 N1 C2 C6 20.64(19)
N1 C2 C3 C4 -1.1(2)
C6 C2 C3 C4 165.3(2)
C2 C3 C4 C5 -0.4(2)
C2 N1 C5 C4 -2.5(2)
Ni1 N1 C5 C4 165.11(16)
C2 N1 C5 C7 169.68(16)
Ni1 N1 C5 C7 -22.7(3)
C3 C4 C5 N1 1.8(2)
C3 C4 C5 C7 -169.85(18)
C13 N2 C6 C2 170.64(16)
Ni1 N2 C6 C2 -15.3(2)
N1 C2 C6 N2 -3.3(2)
C3 C2 C6 N2 -169.3(2)
N1 C5 C7 C8 154.32(18)
C4 C5 C7 C8 -35.0(3)
N1 C5 C7 C12 -29.7(3)
C4 C5 C7 C12 141.0(2)
C12 C7 C8 C9 0.8(3)
C5 C7 C8 C9 176.90(19)
C7 C8 C9 C10 -1.1(3)
C8 C9 C10 C11 0.5(3)
C9 C10 C11 C12 0.3(3)
C10 C11 C12 C7 -0.6(3)
C8 C7 C12 C11 0.1(3)
C5 C7 C12 C11 -176.09(18)
C6 N2 C13 C14 67.9(2)
Ni1 N2 C13 C14 -104.76(18)
C6 N2 C13 C18 -115.36(19)
Ni1 N2 C13 C18 72.0(2)
C18 C13 C14 C15 -0.7(3)
N2 C13 C14 C15 175.93(16)
C18 C13 C14 C19 178.20(17)
N2 C13 C14 C19 -5.2(3)
C13 C14 C15 C16 -1.0(3)
C19 C14 C15 C16 -179.93(17)
C14 C15 C16 C17 1.7(3)
C15 C16 C17 C18 -0.7(3)
C16 C17 C18 C13 -0.9(3)
C16 C17 C18 C20 177.68(17)
C14 C13 C18 C17 1.6(3)
N2 C13 C18 C17 -175.20(16)
C14 C13 C18 C20 -176.99(16)
N2 C13 C18 C20 6.2(2)
C15 C14 C19 C21 -55.7(2)
C13 C14 C19 C21 125.41(19)
C15 C14 C19 C22 67.6(2)
C13 C14 C19 C22 -111.2(2)
C17 C18 C20 C24 24.2(3)
C13 C18 C20 C24 -157.29(17)
C17 C18 C20 C23 -100.4(2)
C13 C18 C20 C23 78.1(2)
C30 C25 C26 C27 1.1(3)
Ni1 C25 C26 C27 -170.58(15)
C25 C26 C27 C28 -0.3(3)
C26 C27 C28 C29 -0.2(3)
C27 C28 C29 C30 -0.2(3)
C28 C29 C30 C25 1.1(3)
C26 C25 C30 C29 -1.5(3)
Ni1 C25 C30 C29 171.21(15)
C37 P1 C31 C36 141.15(15)
C43 P1 C31 C36 -110.42(15)
Ni1 P1 C31 C36 14.56(16)
C37 P1 C31 C32 -45.66(16)
C43 P1 C31 C32 62.77(16)
Ni1 P1 C31 C32 -172.25(13)
C36 C31 C32 C33 -2.3(3)
P1 C31 C32 C33 -175.59(15)
C31 C32 C33 C34 0.8(3)
C32 C33 C34 C35 1.0(3)
C33 C34 C35 C36 -1.4(3)
C34 C35 C36 C31 -0.1(3)
C32 C31 C36 C35 1.9(3)
P1 C31 C36 C35 175.21(15)
C43 P1 C37 C38 -134.17(15)
C31 P1 C37 C38 -32.19(17)
Ni1 P1 C37 C38 90.08(15)
C43 P1 C37 C42 54.57(16)
C31 P1 C37 C42 156.55(14)
Ni1 P1 C37 C42 -81.18(15)
C42 C37 C38 C39 -0.4(3)
P1 C37 C38 C39 -171.74(15)
C37 C38 C39 C40 -0.3(3)
C38 C39 C40 C41 0.3(3)
C39 C40 C41 C42 0.5(3)
C40 C41 C42 C37 -1.3(3)
C38 C37 C42 C41 1.2(3)
P1 C37 C42 C41 172.68(14)
C37 P1 C43 C44 -177.17(14)
C31 P1 C43 C44 74.91(15)
Ni1 P1 C43 C44 -42.86(16)
C37 P1 C43 C48 9.57(18)
C31 P1 C43 C48 -98.35(17)
Ni1 P1 C43 C48 143.88(14)
C48 C43 C44 C45 -0.7(3)
P1 C43 C44 C45 -174.34(14)
C43 C44 C45 C46 0.3(3)
C44 C45 C46 C47 0.1(3)
C45 C46 C47 C48 -0.1(3)
C46 C47 C48 C43 -0.3(3)
C44 C43 C48 C47 0.7(3)
P1 C43 C48 C47 173.84(15)
